data_1566751
loop_
_publ_author_name
'Dang, Li-Long'
'Li, Ting-Ting'
'Zhang, Ting-Ting'
'Zhao, Ying'
'Chen, Tian'
'Gao, Xiang'
'Ma, Lufang'
'Jin, Guo-Xin'

_publ_section_title
;
 Highly selective synthesis and near-infrared photothermal conversion of
 metalla-Borromean ring and [2]catenane assemblies
;
_journal_name_full 'Chemical Science'
_journal_paper_doi 10.1039/D2SC00437B
_journal_year 2022
_chemical_formula_moiety 'C116 H116 N12 Rh4, 2(C F3 O3 S), 5[CF3SO3]'
_chemical_formula_sum 'C123 H116 F21 N12 O21 Rh4 S7'
_chemical_formula_weight 3133.33
_space_group_crystal_system monoclinic
_space_group_IT_number 14
_space_group_name_Hall '-P 2ybc'
_space_group_name_H-M_alt 'P 1 21/c 1'
_atom_sites_solution_hydrogens geom
_atom_sites_solution_primary dual
_audit_creation_date 2021-09-19
_audit_creation_method
;
Olex2 1.5
(compiled 2021.08.20 svn.r13c46975 for OlexSys, GUI svn.r6396)
;
_audit_update_record
;
2022-01-06 deposited with the CCDC.	2022-04-05 downloaded from the CCDC.
;
_cell_angle_alpha 90
_cell_angle_beta 114.206(4)
_cell_angle_gamma 90
_cell_formula_units_Z 2
_cell_length_a 24.6083(8)
_cell_length_b 12.7106(5)
_cell_length_c 23.5913(8)
_cell_measurement_reflns_used 8333
_cell_measurement_temperature 249.99(10)
_cell_measurement_theta_max 72.8690
_cell_measurement_theta_min 3.9260
_cell_volume 6730.2(5)
_computing_cell_refinement 'CrysAlisPro 1.171.38.43f (Rigaku OD, 2015)'
_computing_data_collection 'CrysAlisPro 1.171.38.43f (Rigaku OD, 2015)'
_computing_data_reduction 'CrysAlisPro 1.171.38.43f (Rigaku OD, 2015)'
_computing_molecular_graphics 'Olex2 1.5 (Dolomanov et al., 2009)'
_computing_publication_material 'Olex2 1.5 (Dolomanov et al., 2009)'
_computing_structure_refinement 'XL  (Sheldrick, 2008)'
_computing_structure_solution 'SHELXT 2018/2 (Sheldrick, 2018)'
_diffrn_ambient_environment N~2~
_diffrn_ambient_temperature 249.99(10)
_diffrn_detector 'CCD plate'
_diffrn_detector_area_resol_mean 5.2684
_diffrn_detector_type AtlasS2
_diffrn_measured_fraction_theta_full 0.999
_diffrn_measured_fraction_theta_max 0.968
_diffrn_measurement_details
;
List of Runs (angles in degrees, time in seconds):

  # Type    Start    End  Width  t~exp~   \w     \q     \k     \f   Frames
#--------------------------------------------------------------------------
  1  \w    -67.00  12.00   1.00    2.26    --  -40.73  57.00-120.00   79
  2  \w      1.00  49.00   1.00    2.26    --   40.73 -99.00 -60.00   48
  3  \w     35.00 133.00   1.00    4.00    --  107.58 -45.00 -90.00   98
  4  \w     95.00 172.00   1.00    4.00    --  107.58  30.00   0.00   77
  5  \w    103.00 176.00   1.00    4.00    --  107.58 125.00-120.00   73
  6  \w     98.00 178.00   1.00    4.00    --  107.58 125.00 -60.00   80
  7  \w    142.00 177.00   1.00    4.00    --  107.58 125.00 120.00   35
  8  \w     51.00 138.00   1.00    4.00    --  107.58 -77.00-180.00   87
  9  \w     49.00  99.00   1.00    4.00    --  107.58-125.00  90.00   50
 10  \w   -117.00  -8.00   1.00    2.26    --  -40.73 -77.00  90.00  109
;
_diffrn_measurement_device 'four-circle diffractometer'
_diffrn_measurement_device_type 'SuperNova, Dual, Cu at zero, AtlasS2'
_diffrn_measurement_method '\w scans'
_diffrn_orient_matrix_type 'CrysAlisPro convention (1999,Acta A55,543-557)'
_diffrn_orient_matrix_UB_11 -0.0604883000
_diffrn_orient_matrix_UB_12 0.0495507000
_diffrn_orient_matrix_UB_13 -0.0415947000
_diffrn_orient_matrix_UB_21 -0.0323969000
_diffrn_orient_matrix_UB_22 -0.0969712000
_diffrn_orient_matrix_UB_23 0.0103592000
_diffrn_orient_matrix_UB_31 -0.0026876000
_diffrn_orient_matrix_UB_32 0.0531967000
_diffrn_orient_matrix_UB_33 0.0574039000
_diffrn_radiation_monochromator mirror
_diffrn_radiation_probe x-ray
_diffrn_radiation_type 'Cu K\a'
_diffrn_radiation_wavelength 1.54178
_diffrn_reflns_av_R_equivalents 0.0698
_diffrn_reflns_av_unetI/netI 0.0861
_diffrn_reflns_Laue_measured_fraction_full 0.999
_diffrn_reflns_Laue_measured_fraction_max 0.968
_diffrn_reflns_limit_h_max 30
_diffrn_reflns_limit_h_min -28
_diffrn_reflns_limit_k_max 15
_diffrn_reflns_limit_k_min -15
_diffrn_reflns_limit_l_max 20
_diffrn_reflns_limit_l_min -29
_diffrn_reflns_number 28919
_diffrn_reflns_point_group_measured_fraction_full 0.999
_diffrn_reflns_point_group_measured_fraction_max 0.968
_diffrn_reflns_theta_full 67.679
_diffrn_reflns_theta_max 74.311
_diffrn_reflns_theta_min 3.758
_diffrn_source 'micro-focus sealed X-ray tube'
_diffrn_source_type 'SuperNova (Cu) X-ray Source'
_diffrn_standards_number 0
_exptl_absorpt_coefficient_mu 5.766
_exptl_absorpt_correction_T_max 1.00000
_exptl_absorpt_correction_T_min 0.46257
_exptl_absorpt_correction_type multi-scan
_exptl_absorpt_process_details
;
CrysAlisPro 1.171.38.43f (Rigaku Oxford Diffraction, 2015)
Empirical absorption correction using spherical harmonics,
 implemented in SCALE3 ABSPACK scaling algorithm.
;
_exptl_crystal_colour yellow
_exptl_crystal_colour_primary yellow
_exptl_crystal_density_diffrn 1.546
_exptl_crystal_description block
_exptl_crystal_F_000 3174
_exptl_crystal_size_max 0.14
_exptl_crystal_size_mid 0.13
_exptl_crystal_size_min 0.11
_refine_diff_density_max 1.394
_refine_diff_density_min -1.159
_refine_diff_density_rms 0.109
_refine_ls_extinction_method none
_refine_ls_goodness_of_fit_ref 1.025
_refine_ls_hydrogen_treatment constr
_refine_ls_matrix_type full
_refine_ls_number_parameters 681
_refine_ls_number_reflns 13295
_refine_ls_number_restraints 1143
_refine_ls_restrained_S_all 1.014
_refine_ls_R_factor_all 0.0945
_refine_ls_R_factor_gt 0.0737
_refine_ls_shift/su_max 0.001
_refine_ls_shift/su_mean 0.000
_refine_ls_structure_factor_coef Fsqd
_refine_ls_weighting_details 'w=1/[\s^2^(Fo^2^)+(0.1217P)^2^] where P=(Fo^2^+2Fc^2^)/3'
_refine_ls_weighting_scheme calc
_refine_ls_wR_factor_gt 0.2033
_refine_ls_wR_factor_ref 0.2326
_reflns_Friedel_coverage 0.000
_reflns_number_gt 9136
_reflns_number_total 13295
_reflns_threshold_expression 'I > 2\s(I)'
_cod_data_source_file d2sc00437b2.cif
_cod_data_source_block p21c
_cod_database_code 1566751
_shelx_shelxl_version_number 2018/3
_shelx_space_group_comment
;
The symmetry employed for this shelxl refinement is uniquely defined
by the following loop, which should always be used as a source of
symmetry information in preference to the above space-group names.
They are only intended as comments.
;
_shelx_estimated_absorpt_t_max 0.570
_shelx_estimated_absorpt_t_min 0.499
_olex2_refinement_description
;
1. Fixed Uiso
 At 1.2 times of:
  All C(H) groups
 At 1.5 times of:
  All C(H,H,H) groups
2. Uiso/Uaniso restraints and constraints
All non-hydrogen atoms have similar U: within 2A with sigma of 0.01 and sigma
for terminal atoms of 0.02 within 2A
3. Rigid body (RIGU) restrains
 All non-hydrogen atoms
 with sigma for 1-2 distances of 0.01 and sigma for 1-3 distances of 0.01
4.a Aromatic/amide H refined with riding coordinates:
 C9(H9), C11(H11), C13(H13), C16(H16), C26(H26), C28(H28), C31(H31), C32(H32),
 C35(H35), C37(H37), C40(H40), C41(H41), C45(H45), C48(H48), C51(H51), C52(H52)
4.b Idealised Me refined as rotating group:
 C3(H3A,H3B,H3C), C5(H5A,H5B,H5C), C7(H7A,H7B,H7C), C21(H21A,H21B,H21C),
 C23(H23A,H23B,H23C), C25(H25A,H25B,H25C), C27(H27A,H27B,H27C), C43(H43A,H43B,
 H43C), C47(H47A,H47B,H47C), C49(H49A,H49B,H49C), C53(H53A,H53B,H53C), C55(H55A,
 H55B,H55C), C57(H57A,H57B,H57C), C59(H59A,H59B,H59C)
;
_smtbx_masks_special_details
;
A solvent mask was calculated and 722 electrons were 
found in a volume of 2146\%A^3^ in 1 void per unit cell. 
This is consistent with the presence of 
5[CF3SO3] per Asymmetric Unit 
which account for 730 electrons 
per unit cell.
;
_smtbx_masks_void_probe_radius 1.2
_smtbx_masks_void_truncation_radius 1.2
_olex2_submission_special_instructions 'No special instructions were received'
_oxdiff_exptl_absorpt_empirical_details
;
Empirical correction (ABSPACK) includes:
- Absorption correction using spherical harmonics
- Frame scaling
;
_oxdiff_exptl_absorpt_empirical_full_max 1.518
_oxdiff_exptl_absorpt_empirical_full_min 0.657

loop_
_space_group_symop_operation_xyz
'x, y, z'
'-x, y+1/2, -z+1/2'
'-x, -y, -z'
'x, -y-1/2, z-1/2'

loop_
_atom_site_label
_atom_site_type_symbol
_atom_site_fract_x
_atom_site_fract_y
_atom_site_fract_z
_atom_site_U_iso_or_equiv
_atom_site_adp_type
_atom_site_occupancy
_atom_site_site_symmetry_order
_atom_site_calc_flag
_atom_site_refinement_flags_posn
_atom_site_refinement_flags_adp
_atom_site_refinement_flags_occupancy
_atom_site_disorder_assembly
_atom_site_disorder_group
Rh1 Rh 0.08181(2) 0.91360(4) 0.42183(2) 0.04744(15) Uani 1 1 d . . . . .
Rh2 Rh 0.75116(2) 0.07668(4) 0.33225(2) 0.05007(16) Uani 1 1 d . . . . .
N1 N 0.8557(2) -0.0214(4) 0.5141(2) 0.0481(10) Uani 1 1 d . U . . .
N2 N 0.8302(2) 0.1605(4) 0.38930(19) 0.0495(10) Uani 1 1 d . U . . .
N3 N 0.7827(2) -0.0216(4) 0.4152(2) 0.0503(11) Uani 1 1 d . U . . .
N4 N 0.7064(2) 0.1644(4) 0.3771(2) 0.0526(11) Uani 1 1 d . U . . .
N5 N 0.9029(2) 0.1631(5) 0.4881(2) 0.0544(12) Uani 1 1 d . U . . .
N6 N 0.15956(19) 0.8301(4) 0.4303(2) 0.0490(10) Uani 1 1 d . U . . .
C1 C 0.8326(2) 0.0196(5) 0.4573(2) 0.0484(12) Uani 1 1 d . U . . .
C2 C 0.0360(3) 0.8785(6) 0.3236(3) 0.0645(16) Uani 1 1 d . U . . .
C3 C 0.4324(4) 0.2733(7) 0.3987(4) 0.091(3) Uani 1 1 d . U . . .
H3A H 0.402514 0.257576 0.358049 0.136 Uiso 1 1 calc R U . . .
H3B H 0.421981 0.240680 0.429541 0.136 Uiso 1 1 calc R U . . .
H3C H 0.470231 0.246919 0.402247 0.136 Uiso 1 1 calc R U . . .
C4 C 0.8563(2) 0.1120(5) 0.4451(2) 0.0455(11) Uani 1 1 d . U . . .
C5 C -0.0228(4) 0.7339(8) 0.3539(3) 0.085(2) Uani 1 1 d . U . . .
H5A H 0.005047 0.683147 0.351459 0.127 Uiso 1 1 calc R U . . .
H5B H -0.059871 0.727447 0.318086 0.127 Uiso 1 1 calc R U . . .
H5C H -0.029286 0.721526 0.390824 0.127 Uiso 1 1 calc R U . . .
C6 C 0.0020(3) 0.8438(6) 0.3562(3) 0.0606(15) Uani 1 1 d . U . . .
C7 C 0.6778(6) -0.1362(10) 0.2688(5) 0.131(4) Uani 1 1 d . U . . .
H7A H 0.707341 -0.176953 0.301003 0.197 Uiso 1 1 calc R U . . .
H7B H 0.664296 -0.174293 0.230280 0.197 Uiso 1 1 calc R U . . .
H7C H 0.644790 -0.122923 0.279430 0.197 Uiso 1 1 calc R U . . .
C8 C 0.9093(3) 0.2514(6) 0.4590(3) 0.0561(13) Uani 1 1 d . U . . .
C9 C 0.9493(4) 0.3338(7) 0.4776(3) 0.0785(19) Uani 1 1 d . U . . .
H9 H 0.978521 0.336483 0.518066 0.094 Uiso 1 1 calc R U . . .
C10 C 0.8632(3) 0.2495(6) 0.3968(3) 0.0539(12) Uani 1 1 d . U . . .
C11 C 0.7218(4) -0.2468(7) 0.4722(4) 0.084(2) Uani 1 1 d . U . . .
H11 H 0.690859 -0.295387 0.460826 0.101 Uiso 1 1 calc R U . . .
C12 C 0.3886(3) 0.4465(6) 0.4117(3) 0.0562(13) Uani 1 1 d . U . . .
C13 C 0.9458(5) 0.4098(8) 0.4370(4) 0.096(2) Uani 1 1 d . U . . .
H13 H 0.973908 0.463533 0.449040 0.116 Uiso 1 1 calc R U . . .
C14 C 0.4923(3) 0.5565(6) 0.4222(3) 0.0594(14) Uani 1 1 d . U . . .
C15 C 0.0452(3) 0.9893(6) 0.3327(3) 0.0635(16) Uani 1 1 d . U . . .
C16 C 0.7065(3) 0.2679(6) 0.3756(3) 0.0628(15) Uani 1 1 d . U . . .
H16 H 0.735040 0.301323 0.365553 0.075 Uiso 1 1 calc R U . . .
C17 C 0.0127(3) 1.0219(6) 0.3686(3) 0.0674(17) Uani 1 1 d . U . . .
C18 C 0.8154(3) -0.1044(5) 0.5086(3) 0.0537(13) Uani 1 1 d . U . . .
C19 C 0.6722(4) 0.0641(9) 0.2482(3) 0.086(2) Uani 1 1 d . U . . .
C20 C 0.4881(3) 0.4461(6) 0.4152(3) 0.0621(15) Uani 1 1 d . U . . .
C21 C 0.3334(3) 0.3933(7) 0.4059(4) 0.075(2) Uani 1 1 d . U . . .
H21A H 0.324684 0.411285 0.440812 0.113 Uiso 1 1 calc R U . . .
H21B H 0.338468 0.318543 0.404911 0.113 Uiso 1 1 calc R U . . .
H21C H 0.301145 0.415436 0.368221 0.113 Uiso 1 1 calc R U . . .
C22 C 0.3460(3) 0.6110(6) 0.4256(3) 0.0583(14) Uani 1 1 d . U . . .
C23 C 0.0074(4) 1.1353(7) 0.3859(4) 0.094(3) Uani 1 1 d . U . . .
H23A H -0.020540 1.139501 0.404648 0.141 Uiso 1 1 calc R U . . .
H23B H -0.006127 1.178223 0.349229 0.141 Uiso 1 1 calc R U . . .
H23C H 0.045668 1.159807 0.414845 0.141 Uiso 1 1 calc R U . . .
C24 C 0.3945(3) 0.5573(5) 0.4205(3) 0.0533(13) Uani 1 1 d . U . . .
C25 C 0.0734(4) 1.0572(8) 0.3006(4) 0.092(3) Uani 1 1 d . U . . .
H25A H 0.080327 1.126119 0.318818 0.139 Uiso 1 1 calc R U . . .
H25B H 0.047334 1.062405 0.257251 0.139 Uiso 1 1 calc R U . . .
H25C H 0.110578 1.026723 0.304933 0.139 Uiso 1 1 calc R U . . .
C26 C 0.1622(3) 0.7256(5) 0.4376(3) 0.0538(13) Uani 1 1 d . U . . .
H26 H 0.130853 0.691124 0.442110 0.065 Uiso 1 1 calc R U . . .
C27 C -0.0493(3) 0.9329(9) 0.4202(4) 0.092(3) Uani 1 1 d . U . . .
H27A H -0.054664 0.861618 0.430382 0.139 Uiso 1 1 calc R U . . .
H27B H -0.087385 0.963868 0.396097 0.139 Uiso 1 1 calc R U . . .
H27C H -0.029489 0.972466 0.457741 0.139 Uiso 1 1 calc R U . . .
C28 C 0.2532(3) 0.8248(6) 0.4232(3) 0.0627(15) Uani 1 1 d . U . . .
H28 H 0.283846 0.861495 0.418697 0.075 Uiso 1 1 calc R U . . .
C30 C 0.7699(3) -0.1037(6) 0.4468(3) 0.0564(13) Uani 1 1 d . U . . .
C31 C 0.6678(3) 0.1170(7) 0.3959(3) 0.0679(16) Uani 1 1 d . U . . .
H31 H 0.669564 0.044284 0.400833 0.082 Uiso 1 1 calc R U . . .
C32 C 0.6661(3) 0.3302(7) 0.3883(3) 0.0734(18) Uani 1 1 d . U . . .
H32 H 0.667920 0.403242 0.387043 0.088 Uiso 1 1 calc R U . . .
C33 C 0.7040(4) -0.0360(8) 0.2620(3) 0.085(2) Uani 1 1 d . U . . .
C34 C 0.4363(3) 0.3903(6) 0.4083(3) 0.0621(15) Uani 1 1 d . U . . .
C35 C 0.7229(3) -0.1745(7) 0.4298(3) 0.0737(18) Uani 1 1 d . U . . .
H35 H 0.692481 -0.172785 0.390019 0.088 Uiso 1 1 calc R U . . .
C36 C 0.5777(3) 0.3399(7) 0.4104(3) 0.0733(18) Uani 1 1 d . U . . .
C37 C 0.8137(3) -0.1786(6) 0.5518(3) 0.0709(17) Uani 1 1 d . U . . .
H37 H 0.843260 -0.180060 0.592080 0.085 Uiso 1 1 calc R U . . .
C38 C 0.7613(4) -0.0180(7) 0.2616(3) 0.0721(17) Uani 1 1 d . U . . .
C39 C 0.7096(4) 0.1399(7) 0.2393(3) 0.0749(18) Uani 1 1 d . U . . .
C40 C 0.2043(3) 0.8782(6) 0.4228(3) 0.0626(15) Uani 1 1 d . U . . .
H40 H 0.202490 0.950748 0.417025 0.075 Uiso 1 1 calc R U . . .
C41 C 0.6254(3) 0.1729(7) 0.4082(3) 0.0734(17) Uani 1 1 d . U . . .
H41 H 0.598532 0.137906 0.420019 0.088 Uiso 1 1 calc R U . . .
C42 C 0.7640(3) 0.0838(7) 0.2470(3) 0.0666(16) Uani 1 1 d . U . . .
C43 C 0.4488(3) 0.7271(6) 0.4356(3) 0.0702(18) Uani 1 1 d . U . . .
H43A H 0.485824 0.744577 0.469456 0.105 Uiso 1 1 calc R U . . .
H43B H 0.416284 0.750712 0.444975 0.105 Uiso 1 1 calc R U . . .
H43C H 0.446672 0.760986 0.398396 0.105 Uiso 1 1 calc R U . . .
C44 C 0.6236(3) 0.2813(7) 0.4028(3) 0.0667(16) Uani 1 1 d . U . . .
C45 C 0.7675(4) -0.2486(7) 0.5335(4) 0.0802(19) Uani 1 1 d . U . . .
H45 H 0.765991 -0.298494 0.561650 0.096 Uiso 1 1 calc R U . . .
C46 C 0.2567(3) 0.7181(5) 0.4303(3) 0.0563(13) Uani 1 1 d . U . . .
C47 C 0.0600(4) 0.8102(7) 0.2877(3) 0.081(2) Uani 1 1 d . U . . .
H47A H 0.100380 0.829921 0.296891 0.122 Uiso 1 1 calc R U . . .
H47B H 0.036143 0.818692 0.244036 0.122 Uiso 1 1 calc R U . . .
H47C H 0.058831 0.737990 0.299119 0.122 Uiso 1 1 calc R U . . .
C48 C 0.8594(4) 0.3311(6) 0.3561(3) 0.0717(17) Uani 1 1 d . U . . .
H48 H 0.829726 0.332042 0.315953 0.086 Uiso 1 1 calc R U . . .
C49 C 0.6091(4) 0.0814(11) 0.2407(4) 0.127(4) Uani 1 1 d . U . . .
H49A H 0.598725 0.028993 0.263804 0.191 Uiso 1 1 calc R U . . .
H49B H 0.582675 0.076292 0.197499 0.191 Uiso 1 1 calc R U . . .
H49C H 0.605675 0.150044 0.255895 0.191 Uiso 1 1 calc R U . . .
C50 C -0.0130(3) 0.9338(7) 0.3841(3) 0.0694(17) Uani 1 1 d . U . . .
C51 C 0.9009(4) 0.4102(8) 0.3771(4) 0.092(2) Uani 1 1 d . U . . .
H51 H 0.898994 0.465497 0.350554 0.110 Uiso 1 1 calc R U . . .
C52 C 0.2097(3) 0.6671(5) 0.4385(3) 0.0577(14) Uani 1 1 d . U . . .
H52 H 0.210742 0.594722 0.444416 0.069 Uiso 1 1 calc R U . . .
C53 C 0.8079(5) -0.0993(8) 0.2708(4) 0.111(4) Uani 1 1 d . U . . .
H53A H 0.843757 -0.065582 0.273238 0.167 Uiso 1 1 calc R U . . .
H53B H 0.794118 -0.147347 0.236365 0.167 Uiso 1 1 calc R U . . .
H53C H 0.815932 -0.137064 0.308579 0.167 Uiso 1 1 calc R U . . .
C54 C 0.3061(3) 0.6600(6) 0.4292(3) 0.0627(15) Uani 1 1 d . U . . .
C55 C 0.8161(4) 0.1336(9) 0.2387(4) 0.091(3) Uani 1 1 d . U . . .
H55A H 0.810398 0.208372 0.234240 0.136 Uiso 1 1 calc R U . . .
H55B H 0.818800 0.105391 0.202149 0.136 Uiso 1 1 calc R U . . .
H55C H 0.852280 0.118677 0.274347 0.136 Uiso 1 1 calc R U . . .
C56 C 0.4449(3) 0.6118(6) 0.4264(3) 0.0551(13) Uani 1 1 d . U . . .
C57 C 0.6937(5) 0.2488(9) 0.2209(4) 0.113(4) Uani 1 1 d . U . . .
H57A H 0.676596 0.279738 0.246945 0.170 Uiso 1 1 calc R U . . .
H57B H 0.665277 0.251192 0.178361 0.170 Uiso 1 1 calc R U . . .
H57C H 0.728751 0.287354 0.225242 0.170 Uiso 1 1 calc R U . . .
C58 C 0.5370(3) 0.3884(7) 0.4130(3) 0.0741(18) Uani 1 1 d . U . . .
C59 C 0.5480(3) 0.6126(8) 0.4275(4) 0.083(2) Uani 1 1 d . U . . .
H59A H 0.578964 0.562133 0.433978 0.125 Uiso 1 1 calc R U . . .
H59B H 0.560391 0.660483 0.462030 0.125 Uiso 1 1 calc R U . . .
H59C H 0.540120 0.651135 0.389968 0.125 Uiso 1 1 calc R U . . .
S1 S 0.89764(11) 0.5665(2) 0.66914(10) 0.0931(7) Uani 1 1 d . U . . .
F1 F 0.9883(5) 0.5741(10) 0.6505(6) 0.227(5) Uani 1 1 d . U . . .
F2 F 0.9195(5) 0.4775(8) 0.5910(5) 0.204(4) Uani 1 1 d . U . . .
F3 F 0.9149(5) 0.6415(9) 0.5763(5) 0.196(4) Uani 1 1 d . U . . .
O1 O 0.8354(3) 0.5524(6) 0.6338(3) 0.0970(19) Uani 1 1 d . U . . .
O2 O 0.9102(4) 0.6737(8) 0.6934(5) 0.151(3) Uani 1 1 d . U . . .
O3 O 0.9251(3) 0.4896(8) 0.7138(4) 0.142(3) Uani 1 1 d . U . . .
C29 C 0.9265(7) 0.5662(14) 0.6238(7) 0.144(4) Uani 1 1 d . U . . .

loop_
_atom_site_aniso_label
_atom_site_aniso_U_11
_atom_site_aniso_U_22
_atom_site_aniso_U_33
_atom_site_aniso_U_23
_atom_site_aniso_U_13
_atom_site_aniso_U_12
Rh1 0.0350(2) 0.0655(3) 0.0389(2) -0.00699(17) 0.01211(16) 0.01348(18)
Rh2 0.0366(2) 0.0741(3) 0.0377(2) -0.00646(17) 0.01346(17) 0.00711(19)
N1 0.044(2) 0.053(3) 0.044(2) -0.0018(19) 0.0141(17) 0.007(2)
N2 0.040(2) 0.069(3) 0.040(2) -0.008(2) 0.0176(17) 0.006(2)
N3 0.040(2) 0.068(3) 0.043(2) 0.001(2) 0.0166(17) 0.008(2)
N4 0.037(2) 0.075(3) 0.048(2) 0.004(2) 0.0195(18) 0.010(2)
N5 0.042(2) 0.078(3) 0.044(2) -0.011(2) 0.0176(18) 0.006(2)
N6 0.033(2) 0.065(3) 0.053(2) -0.001(2) 0.0216(17) 0.007(2)
C1 0.038(2) 0.062(3) 0.046(2) -0.006(2) 0.017(2) 0.012(2)
C2 0.053(3) 0.089(4) 0.038(2) -0.010(3) 0.006(2) 0.019(3)
C3 0.082(5) 0.093(6) 0.089(5) 0.001(4) 0.027(4) 0.035(5)
C4 0.033(2) 0.063(3) 0.038(2) -0.005(2) 0.0121(18) 0.009(2)
C5 0.070(5) 0.112(6) 0.064(4) -0.016(4) 0.019(3) -0.012(5)
C6 0.038(3) 0.086(4) 0.044(2) -0.010(3) 0.003(2) 0.014(3)
C7 0.169(10) 0.139(9) 0.092(6) -0.043(6) 0.059(6) -0.084(8)
C8 0.047(3) 0.077(3) 0.049(2) -0.010(2) 0.024(2) -0.001(3)
C9 0.072(4) 0.097(5) 0.062(3) -0.009(3) 0.023(3) -0.017(4)
C10 0.049(3) 0.066(3) 0.049(2) -0.003(2) 0.023(2) 0.005(3)
C11 0.068(4) 0.082(4) 0.087(4) 0.010(4) 0.016(3) -0.018(4)
C12 0.041(3) 0.082(4) 0.048(3) 0.004(3) 0.020(2) 0.019(3)
C13 0.096(5) 0.106(5) 0.076(4) 0.000(4) 0.024(4) -0.031(4)
C14 0.041(3) 0.092(4) 0.046(3) 0.005(3) 0.020(2) 0.018(3)
C15 0.058(3) 0.081(4) 0.037(2) 0.005(3) 0.006(2) 0.011(3)
C16 0.043(3) 0.076(4) 0.074(3) 0.001(3) 0.029(3) 0.010(3)
C17 0.045(3) 0.082(4) 0.052(3) -0.011(3) -0.003(2) 0.024(3)
C18 0.047(3) 0.063(3) 0.049(3) 0.001(2) 0.017(2) 0.011(2)
C19 0.057(4) 0.145(6) 0.046(3) -0.016(4) 0.013(3) -0.006(4)
C20 0.047(3) 0.094(4) 0.045(2) 0.006(3) 0.018(2) 0.030(3)
C21 0.052(4) 0.093(5) 0.086(5) 0.005(4) 0.034(3) 0.002(4)
C22 0.046(3) 0.075(4) 0.057(3) 0.006(3) 0.024(2) 0.018(3)
C23 0.080(5) 0.079(5) 0.102(6) 0.000(5) 0.017(4) 0.034(5)
C24 0.044(3) 0.068(3) 0.042(2) 0.003(2) 0.012(2) 0.018(2)
C25 0.090(6) 0.117(7) 0.059(4) 0.022(4) 0.019(4) 0.008(5)
C26 0.044(3) 0.058(3) 0.062(3) -0.005(2) 0.025(2) 0.014(2)
C27 0.042(3) 0.156(8) 0.079(5) -0.027(5) 0.024(3) 0.014(4)
C28 0.053(3) 0.071(4) 0.077(3) 0.000(3) 0.039(3) 0.005(3)
C30 0.044(3) 0.066(3) 0.053(3) 0.004(2) 0.014(2) 0.010(2)
C31 0.051(3) 0.086(4) 0.074(4) 0.006(3) 0.034(3) 0.013(3)
C32 0.050(3) 0.088(4) 0.083(4) -0.006(3) 0.027(3) 0.020(3)
C33 0.083(4) 0.111(5) 0.054(3) -0.024(3) 0.020(3) -0.030(4)
C34 0.048(3) 0.081(4) 0.052(3) 0.008(3) 0.015(2) 0.028(3)
C35 0.060(3) 0.081(4) 0.068(3) 0.001(3) 0.013(3) -0.003(3)
C36 0.052(3) 0.108(5) 0.060(3) 0.002(3) 0.023(3) 0.034(3)
C37 0.060(3) 0.078(4) 0.066(3) 0.016(3) 0.017(3) 0.003(3)
C38 0.081(4) 0.088(4) 0.047(3) -0.018(3) 0.026(3) 0.000(4)
C39 0.077(4) 0.105(5) 0.033(2) -0.001(3) 0.013(2) 0.033(4)
C40 0.053(3) 0.065(4) 0.077(3) -0.005(3) 0.033(3) 0.012(3)
C41 0.056(3) 0.099(5) 0.076(4) 0.008(3) 0.038(3) 0.020(3)
C42 0.065(3) 0.096(4) 0.041(3) -0.008(3) 0.023(2) 0.009(3)
C43 0.059(4) 0.076(5) 0.071(4) -0.001(3) 0.022(3) 0.009(4)
C44 0.049(3) 0.095(4) 0.061(3) 0.002(3) 0.027(2) 0.024(3)
C45 0.070(4) 0.090(5) 0.077(4) 0.014(4) 0.027(3) 0.000(4)
C46 0.044(3) 0.068(3) 0.058(3) -0.008(2) 0.022(2) 0.015(3)
C47 0.079(5) 0.108(6) 0.055(3) -0.021(4) 0.025(3) 0.014(5)
C48 0.076(4) 0.081(4) 0.059(3) 0.008(3) 0.029(3) -0.006(3)
C49 0.057(5) 0.239(13) 0.068(5) -0.022(6) 0.007(4) 0.005(6)
C50 0.028(2) 0.104(5) 0.061(3) -0.019(3) 0.003(2) 0.022(3)
C51 0.097(5) 0.096(5) 0.076(4) 0.014(4) 0.028(4) -0.022(4)
C52 0.049(3) 0.059(3) 0.068(3) -0.004(3) 0.027(2) 0.014(3)
C53 0.133(8) 0.112(7) 0.079(5) -0.013(5) 0.034(5) 0.059(6)
C54 0.053(3) 0.075(4) 0.061(3) -0.002(3) 0.024(3) 0.021(3)
C55 0.091(5) 0.127(7) 0.072(4) -0.016(5) 0.052(4) -0.013(5)
C56 0.043(3) 0.076(4) 0.045(2) 0.008(2) 0.016(2) 0.019(3)
C57 0.138(8) 0.132(8) 0.053(4) 0.010(5) 0.022(4) 0.050(7)
C58 0.054(3) 0.111(5) 0.054(3) 0.003(3) 0.020(3) 0.033(3)
C59 0.051(4) 0.123(7) 0.079(4) 0.008(5) 0.029(3) 0.010(4)
S1 0.0806(14) 0.1059(17) 0.0747(12) 0.0161(11) 0.0135(10) -0.0213(13)
F1 0.167(8) 0.280(12) 0.217(10) -0.007(8) 0.062(8) -0.036(9)
F2 0.202(9) 0.133(7) 0.254(10) -0.071(7) 0.071(8) -0.016(7)
F3 0.234(10) 0.198(9) 0.190(8) 0.028(7) 0.120(7) 0.004(8)
O1 0.066(3) 0.116(5) 0.089(4) -0.005(3) 0.012(3) -0.018(3)
O2 0.126(6) 0.136(7) 0.180(8) -0.047(6) 0.051(6) -0.038(6)
O3 0.078(4) 0.192(8) 0.132(6) 0.067(6) 0.019(4) -0.003(5)
C29 0.125(6) 0.154(7) 0.136(6) 0.009(6) 0.036(6) -0.011(6)

loop_
_atom_type_symbol
_atom_type_description
_atom_type_scat_dispersion_real
_atom_type_scat_dispersion_imag
_atom_type_scat_source
C C 0.0181 0.0091 'International Tables Vol C Tables 4.2.6.8 and 6.1.1.4'
F F 0.0727 0.0534 'International Tables Vol C Tables 4.2.6.8 and 6.1.1.4'
H H 0.0000 0.0000 'International Tables Vol C Tables 4.2.6.8 and 6.1.1.4'
N N 0.0311 0.0180 'International Tables Vol C Tables 4.2.6.8 and 6.1.1.4'
O O 0.0492 0.0322 'International Tables Vol C Tables 4.2.6.8 and 6.1.1.4'
Rh Rh 0.0927 3.6045 'International Tables Vol C Tables 4.2.6.8 and 6.1.1.4'
S S 0.3331 0.5567 'International Tables Vol C Tables 4.2.6.8 and 6.1.1.4'

loop_
_geom_angle_atom_site_label_1
_geom_angle_atom_site_label_2
_geom_angle_atom_site_label_3
_geom_angle
_geom_angle_site_symmetry_1
_geom_angle_site_symmetry_3
_geom_angle_publ_flag
N1 Rh1 N5 79.37(19) 3_666 3_666 ?
N1 Rh1 C2 142.3(3) 3_666 . ?
N6 Rh1 N1 84.00(19) . 3_666 ?
N6 Rh1 N5 84.15(17) . 3_666 ?
N6 Rh1 C2 92.9(2) . . ?
N6 Rh1 C6 112.7(2) . . ?
N6 Rh1 C15 108.5(2) . . ?
N6 Rh1 C17 147.4(2) . . ?
N6 Rh1 C50 152.1(2) . . ?
C2 Rh1 N5 137.8(3) . 3_666 ?
C6 Rh1 N1 163.0(2) . 3_666 ?
C6 Rh1 N5 104.8(2) . 3_666 ?
C6 Rh1 C2 38.5(3) . . ?
C6 Rh1 C15 65.4(3) . . ?
C6 Rh1 C17 64.5(3) . . ?
C6 Rh1 C50 39.4(3) . . ?
C15 Rh1 N1 107.2(2) . 3_666 ?
C15 Rh1 N5 166.1(2) . 3_666 ?
C15 Rh1 C2 38.7(3) . . ?
C15 Rh1 C17 39.3(3) . . ?
C17 Rh1 N1 99.8(2) . 3_666 ?
C17 Rh1 N5 128.5(2) . 3_666 ?
C17 Rh1 C2 64.3(2) . . ?
C50 Rh1 N1 123.9(2) . 3_666 ?
C50 Rh1 N5 100.2(3) . 3_666 ?
C50 Rh1 C2 65.2(3) . . ?
C50 Rh1 C15 65.8(3) . . ?
C50 Rh1 C17 38.2(3) . . ?
N2 Rh2 N3 79.85(19) . . ?
N2 Rh2 C38 113.7(3) . . ?
N2 Rh2 C39 112.5(3) . . ?
N2 Rh2 C42 97.0(2) . . ?
N4 Rh2 N2 87.05(18) . . ?
N4 Rh2 N3 85.40(18) . . ?
N4 Rh2 C19 92.3(3) . . ?
N4 Rh2 C33 120.6(3) . . ?
N4 Rh2 C38 157.8(2) . . ?
N4 Rh2 C39 100.6(2) . . ?
N4 Rh2 C42 138.0(2) . . ?
C19 Rh2 N2 150.0(3) . . ?
C19 Rh2 N3 130.0(3) . . ?
C19 Rh2 C38 65.8(3) . . ?
C19 Rh2 C39 38.2(3) . . ?
C19 Rh2 C42 64.2(3) . . ?
C33 Rh2 N2 152.3(3) . . ?
C33 Rh2 N3 101.1(3) . . ?
C33 Rh2 C19 39.9(4) . . ?
C33 Rh2 C38 39.0(3) . . ?
C33 Rh2 C39 65.2(3) . . ?
C33 Rh2 C42 63.0(3) . . ?
C38 Rh2 N3 105.3(3) . . ?
C38 Rh2 C39 65.1(3) . . ?
C38 Rh2 C42 36.4(3) . . ?
C39 Rh2 N3 166.3(3) . . ?
C39 Rh2 C42 39.5(3) . . ?
C42 Rh2 N3 136.5(2) . . ?
C1 N1 Rh1 110.3(4) . 3_666 ?
C1 N1 C18 101.9(5) . . ?
C18 N1 Rh1 144.1(4) . 3_666 ?
C4 N2 Rh2 109.4(4) . . ?
C4 N2 C10 103.4(5) . . ?
C10 N2 Rh2 146.6(4) . . ?
C1 N3 Rh2 108.9(4) . . ?
C1 N3 C30 103.8(5) . . ?
C30 N3 Rh2 146.7(4) . . ?
C16 N4 Rh2 120.3(4) . . ?
C16 N4 C31 117.7(6) . . ?
C31 N4 Rh2 120.6(5) . . ?
C4 N5 Rh1 105.4(4) . 3_666 ?
C4 N5 C8 104.9(5) . . ?
C8 N5 Rh1 146.7(4) . 3_666 ?
C26 N6 Rh1 120.2(4) . . ?
C40 N6 Rh1 121.3(4) . . ?
C40 N6 C26 118.2(5) . . ?
N1 C1 N3 118.8(6) . . ?
N1 C1 C4 119.7(5) . . ?
N3 C1 C4 121.0(5) . . ?
C6 C2 Rh1 69.4(3) . . ?
C6 C2 C15 108.4(6) . . ?
C6 C2 C47 125.8(8) . . ?
C15 C2 Rh1 69.8(3) . . ?
C15 C2 C47 125.8(7) . . ?
C47 C2 Rh1 125.0(5) . . ?
H3A C3 H3B 109.5 . . ?
H3A C3 H3C 109.5 . . ?
H3B C3 H3C 109.5 . . ?
C34 C3 H3A 109.5 . . ?
C34 C3 H3B 109.5 . . ?
C34 C3 H3C 109.5 . . ?
N2 C4 C1 120.8(5) . . ?
N5 C4 N2 115.6(6) . . ?
N5 C4 C1 123.5(5) . . ?
H5A C5 H5B 109.5 . . ?
H5A C5 H5C 109.5 . . ?
H5B C5 H5C 109.5 . . ?
C6 C5 H5A 109.5 . . ?
C6 C5 H5B 109.5 . . ?
C6 C5 H5C 109.5 . . ?
C2 C6 Rh1 72.1(4) . . ?
C2 C6 C5 125.9(6) . . ?
C2 C6 C50 108.6(7) . . ?
C5 C6 Rh1 130.3(5) . . ?
C50 C6 Rh1 70.7(3) . . ?
C50 C6 C5 124.9(7) . . ?
H7A C7 H7B 109.5 . . ?
H7A C7 H7C 109.5 . . ?
H7B C7 H7C 109.5 . . ?
C33 C7 H7A 109.5 . . ?
C33 C7 H7B 109.5 . . ?
C33 C7 H7C 109.5 . . ?
N5 C8 C9 132.9(6) . . ?
N5 C8 C10 107.2(6) . . ?
C9 C8 C10 119.9(7) . . ?
C8 C9 H9 120.3 . . ?
C13 C9 C8 119.4(8) . . ?
C13 C9 H9 120.3 . . ?
N2 C10 C8 108.9(6) . . ?
N2 C10 C48 131.6(6) . . ?
C48 C10 C8 119.5(7) . . ?
C35 C11 H11 119.7 . . ?
C35 C11 C45 120.7(8) . . ?
C45 C11 H11 119.7 . . ?
C24 C12 C21 120.2(6) . . ?
C34 C12 C21 121.5(7) . . ?
C34 C12 C24 118.3(6) . . ?
C9 C13 H13 119.3 . . ?
C9 C13 C51 121.4(9) . . ?
C51 C13 H13 119.3 . . ?
C20 C14 C59 120.1(6) . . ?
C56 C14 C20 119.0(6) . . ?
C56 C14 C59 120.9(7) . . ?
C2 C15 Rh1 71.5(4) . . ?
C2 C15 C17 106.3(7) . . ?
C2 C15 C25 124.7(7) . . ?
C17 C15 Rh1 70.4(4) . . ?
C17 C15 C25 128.1(8) . . ?
C25 C15 Rh1 131.3(5) . . ?
N4 C16 H16 118.2 . . ?
N4 C16 C32 123.5(7) . . ?
C32 C16 H16 118.2 . . ?
C15 C17 Rh1 70.3(4) . . ?
C15 C17 C23 124.0(8) . . ?
C23 C17 Rh1 125.8(5) . . ?
C50 C17 Rh1 70.7(4) . . ?
C50 C17 C15 109.9(7) . . ?
C50 C17 C23 126.1(7) . . ?
N1 C18 C30 108.3(5) . . ?
C37 C18 N1 131.6(6) . . ?
C37 C18 C30 120.1(7) . . ?
C33 C19 Rh2 70.0(4) . . ?
C33 C19 C49 126.0(10) . . ?
C39 C19 Rh2 71.7(4) . . ?
C39 C19 C33 107.8(7) . . ?
C39 C19 C49 126.1(10) . . ?
C49 C19 Rh2 126.9(6) . . ?
C14 C20 C58 119.5(7) . . ?
C34 C20 C14 122.2(6) . . ?
C34 C20 C58 118.3(7) . . ?
C12 C21 H21A 109.5 . . ?
C12 C21 H21B 109.5 . . ?
C12 C21 H21C 109.5 . . ?
H21A C21 H21B 109.5 . . ?
H21A C21 H21C 109.5 . . ?
H21B C21 H21C 109.5 . . ?
C54 C22 C24 177.2(8) . . ?
C17 C23 H23A 109.5 . . ?
C17 C23 H23B 109.5 . . ?
C17 C23 H23C 109.5 . . ?
H23A C23 H23B 109.5 . . ?
H23A C23 H23C 109.5 . . ?
H23B C23 H23C 109.5 . . ?
C22 C24 C12 116.7(6) . . ?
C56 C24 C12 123.1(6) . . ?
C56 C24 C22 120.2(6) . . ?
C15 C25 H25A 109.5 . . ?
C15 C25 H25B 109.5 . . ?
C15 C25 H25C 109.5 . . ?
H25A C25 H25B 109.5 . . ?
H25A C25 H25C 109.5 . . ?
H25B C25 H25C 109.5 . . ?
N6 C26 H26 118.9 . . ?
N6 C26 C52 122.2(6) . . ?
C52 C26 H26 118.9 . . ?
H27A C27 H27B 109.5 . . ?
H27A C27 H27C 109.5 . . ?
H27B C27 H27C 109.5 . . ?
C50 C27 H27A 109.5 . . ?
C50 C27 H27B 109.5 . . ?
C50 C27 H27C 109.5 . . ?
C40 C28 H28 119.9 . . ?
C46 C28 H28 119.9 . . ?
C46 C28 C40 120.1(6) . . ?
N3 C30 C18 107.2(6) . . ?
C35 C30 N3 132.5(6) . . ?
C35 C30 C18 120.1(6) . . ?
N4 C31 H31 118.9 . . ?
N4 C31 C41 122.2(8) . . ?
C41 C31 H31 118.9 . . ?
C16 C32 H32 120.7 . . ?
C44 C32 C16 118.5(8) . . ?
C44 C32 H32 120.7 . . ?
C7 C33 Rh2 128.4(6) . . ?
C19 C33 Rh2 70.1(5) . . ?
C19 C33 C7 124.3(10) . . ?
C38 C33 Rh2 71.0(4) . . ?
C38 C33 C7 128.1(11) . . ?
C38 C33 C19 107.4(8) . . ?
C12 C34 C3 120.6(7) . . ?
C12 C34 C20 118.5(7) . . ?
C20 C34 C3 121.0(6) . . ?
C11 C35 C30 119.2(7) . . ?
C11 C35 H35 120.4 . . ?
C30 C35 H35 120.4 . . ?
C58 C36 C44 176.0(7) . . ?
C18 C37 H37 120.8 . . ?
C45 C37 C18 118.5(7) . . ?
C45 C37 H37 120.8 . . ?
C33 C38 Rh2 70.0(4) . . ?
C33 C38 C53 126.2(9) . . ?
C42 C38 Rh2 72.2(4) . . ?
C42 C38 C33 107.9(8) . . ?
C42 C38 C53 125.8(9) . . ?
C53 C38 Rh2 127.0(5) . . ?
C19 C39 Rh2 70.1(4) . . ?
C19 C39 C42 105.7(8) . . ?
C19 C39 C57 125.7(9) . . ?
C42 C39 Rh2 70.4(3) . . ?
C57 C39 Rh2 127.9(5) . . ?
C57 C39 C42 128.5(9) . . ?
N6 C40 C28 122.6(7) . . ?
N6 C40 H40 118.7 . . ?
C28 C40 H40 118.7 . . ?
C31 C41 H41 120.3 . . ?
C44 C41 C31 119.3(7) . . ?
C44 C41 H41 120.3 . . ?
C38 C42 Rh2 71.4(4) . . ?
C38 C42 C39 111.2(8) . . ?
C38 C42 C55 124.6(8) . . ?
C39 C42 Rh2 70.1(3) . . ?
C39 C42 C55 124.2(8) . . ?
C55 C42 Rh2 126.4(5) . . ?
H43A C43 H43B 109.5 . . ?
H43A C43 H43C 109.5 . . ?
H43B C43 H43C 109.5 . . ?
C56 C43 H43A 109.5 . . ?
C56 C43 H43B 109.5 . . ?
C56 C43 H43C 109.5 . . ?
C32 C44 C36 121.2(8) . . ?
C32 C44 C41 118.4(6) . . ?
C41 C44 C36 120.4(7) . . ?
C11 C45 H45 119.3 . . ?
C37 C45 C11 121.3(8) . . ?
C37 C45 H45 119.3 . . ?
C28 C46 C52 117.5(6) . . ?
C28 C46 C54 121.4(6) . . ?
C52 C46 C54 121.1(6) . . ?
C2 C47 H47A 109.5 . . ?
C2 C47 H47B 109.5 . . ?
C2 C47 H47C 109.5 . . ?
H47A C47 H47B 109.5 . . ?
H47A C47 H47C 109.5 . . ?
H47B C47 H47C 109.5 . . ?
C10 C48 H48 121.0 . . ?
C51 C48 C10 118.0(7) . . ?
C51 C48 H48 121.0 . . ?
C19 C49 H49A 109.5 . . ?
C19 C49 H49B 109.5 . . ?
C19 C49 H49C 109.5 . . ?
H49A C49 H49B 109.5 . . ?
H49A C49 H49C 109.5 . . ?
H49B C49 H49C 109.5 . . ?
C6 C50 Rh1 69.9(3) . . ?
C6 C50 C27 126.2(9) . . ?
C17 C50 Rh1 71.1(4) . . ?
C17 C50 C6 106.7(6) . . ?
C17 C50 C27 127.1(8) . . ?
C27 C50 Rh1 125.2(5) . . ?
C13 C51 H51 119.1 . . ?
C48 C51 C13 121.8(8) . . ?
C48 C51 H51 119.1 . . ?
C26 C52 C46 119.3(6) . . ?
C26 C52 H52 120.3 . . ?
C46 C52 H52 120.3 . . ?
C38 C53 H53A 109.5 . . ?
C38 C53 H53B 109.5 . . ?
C38 C53 H53C 109.5 . . ?
H53A C53 H53B 109.5 . . ?
H53A C53 H53C 109.5 . . ?
H53B C53 H53C 109.5 . . ?
C22 C54 C46 177.2(7) . . ?
C42 C55 H55A 109.5 . . ?
C42 C55 H55B 109.5 . . ?
C42 C55 H55C 109.5 . . ?
H55A C55 H55B 109.5 . . ?
H55A C55 H55C 109.5 . . ?
H55B C55 H55C 109.5 . . ?
C14 C56 C43 120.2(7) . . ?
C24 C56 C14 118.9(7) . . ?
C24 C56 C43 121.0(6) . . ?
C39 C57 H57A 109.5 . . ?
C39 C57 H57B 109.5 . . ?
C39 C57 H57C 109.5 . . ?
H57A C57 H57B 109.5 . . ?
H57A C57 H57C 109.5 . . ?
H57B C57 H57C 109.5 . . ?
C36 C58 C20 179.2(8) . . ?
C14 C59 H59A 109.5 . . ?
C14 C59 H59B 109.5 . . ?
C14 C59 H59C 109.5 . . ?
H59A C59 H59B 109.5 . . ?
H59A C59 H59C 109.5 . . ?
H59B C59 H59C 109.5 . . ?
O1 S1 O2 110.5(5) . . ?
O1 S1 C29 106.9(7) . . ?
O2 S1 C29 101.3(8) . . ?
O3 S1 O1 115.2(5) . . ?
O3 S1 O2 113.5(6) . . ?
O3 S1 C29 108.2(8) . . ?
F1 C29 S1 115.1(12) . . ?
F1 C29 F3 97.9(14) . . ?
F2 C29 S1 115.3(14) . . ?
F2 C29 F1 100.4(15) . . ?
F2 C29 F3 100.1(13) . . ?
F3 C29 S1 124.2(14) . . ?

loop_
_geom_bond_atom_site_label_1
_geom_bond_atom_site_label_2
_geom_bond_distance
_geom_bond_site_symmetry_2
_geom_bond_publ_flag
Rh1 N1 2.150(5) 3_666 ?
Rh1 N5 2.225(5) 3_666 ?
Rh1 N6 2.124(4) . ?
Rh1 C2 2.168(5) . ?
Rh1 C6 2.132(6) . ?
Rh1 C15 2.146(6) . ?
Rh1 C17 2.148(6) . ?
Rh1 C50 2.144(6) . ?
Rh2 N2 2.141(5) . ?
Rh2 N3 2.179(5) . ?
Rh2 N4 2.127(5) . ?
Rh2 C19 2.139(7) . ?
Rh2 C33 2.138(8) . ?
Rh2 C38 2.151(6) . ?
Rh2 C39 2.159(6) . ?
Rh2 C42 2.162(6) . ?
N1 C1 1.328(7) . ?
N1 C18 1.417(8) . ?
N2 C4 1.354(7) . ?
N2 C10 1.360(8) . ?
N3 C1 1.329(7) . ?
N3 C30 1.391(8) . ?
N4 C16 1.316(9) . ?
N4 C31 1.346(8) . ?
N5 C4 1.345(7) . ?
N5 C8 1.358(9) . ?
N6 C26 1.338(8) . ?
N6 C40 1.335(8) . ?
C1 C4 1.394(9) . ?
C2 C6 1.419(10) . ?
C2 C15 1.429(11) . ?
C2 C47 1.492(9) . ?
C3 H3A 0.9600 . ?
C3 H3B 0.9600 . ?
C3 H3C 0.9600 . ?
C3 C34 1.502(12) . ?
C5 H5A 0.9600 . ?
C5 H5B 0.9600 . ?
C5 H5C 0.9600 . ?
C5 C6 1.517(12) . ?
C6 C50 1.441(9) . ?
C7 H7A 0.9600 . ?
C7 H7B 0.9600 . ?
C7 H7C 0.9600 . ?
C7 C33 1.464(14) . ?
C8 C9 1.381(10) . ?
C8 C10 1.441(8) . ?
C9 H9 0.9300 . ?
C9 C13 1.338(12) . ?
C10 C48 1.389(10) . ?
C11 H11 0.9300 . ?
C11 C35 1.366(11) . ?
C11 C45 1.423(11) . ?
C12 C21 1.471(9) . ?
C12 C24 1.423(10) . ?
C12 C34 1.405(8) . ?
C13 H13 0.9300 . ?
C13 C51 1.391(12) . ?
C14 C20 1.412(11) . ?
C14 C56 1.399(8) . ?
C14 C59 1.505(10) . ?
C15 C17 1.443(10) . ?
C15 C25 1.494(11) . ?
C16 H16 0.9300 . ?
C16 C32 1.397(9) . ?
C17 C23 1.518(11) . ?
C17 C50 1.406(12) . ?
C18 C30 1.429(8) . ?
C18 C37 1.402(9) . ?
C19 C33 1.459(14) . ?
C19 C39 1.408(13) . ?
C19 C49 1.504(12) . ?
C20 C34 1.408(11) . ?
C20 C58 1.428(9) . ?
C21 H21A 0.9600 . ?
C21 H21B 0.9600 . ?
C21 H21C 0.9600 . ?
C22 C24 1.422(8) . ?
C22 C54 1.193(8) . ?
C23 H23A 0.9600 . ?
C23 H23B 0.9600 . ?
C23 H23C 0.9600 . ?
C24 C56 1.377(10) . ?
C25 H25A 0.9600 . ?
C25 H25B 0.9600 . ?
C25 H25C 0.9600 . ?
C26 H26 0.9300 . ?
C26 C52 1.379(8) . ?
C27 H27A 0.9600 . ?
C27 H27B 0.9600 . ?
C27 H27C 0.9600 . ?
C27 C50 1.465(10) . ?
C28 H28 0.9300 . ?
C28 C40 1.376(8) . ?
C28 C46 1.365(10) . ?
C30 C35 1.389(10) . ?
C31 H31 0.9300 . ?
C31 C41 1.388(9) . ?
C32 H32 0.9300 . ?
C32 C44 1.375(11) . ?
C33 C38 1.432(12) . ?
C35 H35 0.9300 . ?
C36 C44 1.425(8) . ?
C36 C58 1.199(9) . ?
C37 H37 0.9300 . ?
C37 C45 1.366(11) . ?
C38 C42 1.348(11) . ?
C38 C53 1.492(11) . ?
C39 C42 1.461(10) . ?
C39 C57 1.455(13) . ?
C40 H40 0.9300 . ?
C41 H41 0.9300 . ?
C41 C44 1.382(11) . ?
C42 C55 1.514(11) . ?
C43 H43A 0.9600 . ?
C43 H43B 0.9600 . ?
C43 H43C 0.9600 . ?
C43 C56 1.480(10) . ?
C45 H45 0.9300 . ?
C46 C52 1.404(9) . ?
C46 C54 1.434(8) . ?
C47 H47A 0.9600 . ?
C47 H47B 0.9600 . ?
C47 H47C 0.9600 . ?
C48 H48 0.9300 . ?
C48 C51 1.372(12) . ?
C49 H49A 0.9600 . ?
C49 H49B 0.9600 . ?
C49 H49C 0.9600 . ?
C51 H51 0.9300 . ?
C52 H52 0.9300 . ?
C53 H53A 0.9600 . ?
C53 H53B 0.9600 . ?
C53 H53C 0.9600 . ?
C55 H55A 0.9600 . ?
C55 H55B 0.9600 . ?
C55 H55C 0.9600 . ?
C57 H57A 0.9600 . ?
C57 H57B 0.9600 . ?
C57 H57C 0.9600 . ?
C59 H59A 0.9600 . ?
C59 H59B 0.9600 . ?
C59 H59C 0.9600 . ?
S1 O1 1.423(6) . ?
S1 O2 1.461(9) . ?
S1 O3 1.392(8) . ?
S1 C29 1.507(18) . ?
F1 C29 1.391(18) . ?
F2 C29 1.338(18) . ?
F3 C29 1.412(17) . ?

loop_
_geom_torsion_atom_site_label_1
_geom_torsion_atom_site_label_2
_geom_torsion_atom_site_label_3
_geom_torsion_atom_site_label_4
_geom_torsion
_geom_torsion_site_symmetry_1
_geom_torsion_site_symmetry_2
_geom_torsion_site_symmetry_3
_geom_torsion_site_symmetry_4
_geom_torsion_publ_flag
Rh1 N1 C1 N3 -162.6(4) 3_666 . . . ?
Rh1 N1 C1 C4 9.4(6) 3_666 . . . ?
Rh1 N1 C18 C30 152.7(5) 3_666 . . . ?
Rh1 N1 C18 C37 -25.9(12) 3_666 . . . ?
Rh1 N5 C4 N2 165.1(4) 3_666 . . . ?
Rh1 N5 C4 C1 -10.0(6) 3_666 . . . ?
Rh1 N5 C8 C9 26.4(13) 3_666 . . . ?
Rh1 N5 C8 C10 -154.2(6) 3_666 . . . ?
Rh1 N6 C26 C52 174.9(4) . . . . ?
Rh1 N6 C40 C28 -174.8(5) . . . . ?
Rh1 C2 C6 C5 -127.2(6) . . . . ?
Rh1 C2 C6 C50 61.7(4) . . . . ?
Rh1 C2 C15 C17 -62.2(4) . . . . ?
Rh1 C2 C15 C25 127.9(7) . . . . ?
Rh1 C6 C50 C17 61.9(4) . . . . ?
Rh1 C6 C50 C27 -119.5(7) . . . . ?
Rh1 C15 C17 C23 120.5(6) . . . . ?
Rh1 C15 C17 C50 -59.8(4) . . . . ?
Rh1 C17 C50 C6 -61.1(4) . . . . ?
Rh1 C17 C50 C27 120.3(7) . . . . ?
Rh2 N2 C4 N5 -172.9(4) . . . . ?
Rh2 N2 C4 C1 2.3(6) . . . . ?
Rh2 N2 C10 C8 168.9(5) . . . . ?
Rh2 N2 C10 C48 -11.9(12) . . . . ?
Rh2 N3 C1 N1 172.5(4) . . . . ?
Rh2 N3 C1 C4 0.6(6) . . . . ?
Rh2 N3 C30 C18 -168.5(5) . . . . ?
Rh2 N3 C30 C35 8.4(13) . . . . ?
Rh2 N4 C16 C32 161.9(5) . . . . ?
Rh2 N4 C31 C41 -160.7(5) . . . . ?
Rh2 C19 C33 C7 123.5(8) . . . . ?
Rh2 C19 C33 C38 -61.5(5) . . . . ?
Rh2 C19 C39 C42 61.8(4) . . . . ?
Rh2 C19 C39 C57 -123.0(7) . . . . ?
Rh2 C33 C38 C42 -62.7(5) . . . . ?
Rh2 C33 C38 C53 121.8(7) . . . . ?
Rh2 C38 C42 C39 -59.0(4) . . . . ?
Rh2 C38 C42 C55 121.8(6) . . . . ?
Rh2 C39 C42 C38 59.7(5) . . . . ?
Rh2 C39 C42 C55 -121.1(6) . . . . ?
N1 C1 C4 N2 -173.9(5) . . . . ?
N1 C1 C4 N5 0.9(8) . . . . ?
N1 C18 C30 N3 0.3(7) . . . . ?
N1 C18 C30 C35 -177.1(6) . . . . ?
N1 C18 C37 C45 178.0(7) . . . . ?
N2 C10 C48 C51 -178.2(7) . . . . ?
N3 C1 C4 N2 -2.1(8) . . . . ?
N3 C1 C4 N5 172.7(5) . . . . ?
N3 C30 C35 C11 -178.7(8) . . . . ?
N4 C16 C32 C44 -0.4(11) . . . . ?
N4 C31 C41 C44 -1.9(11) . . . . ?
N5 C8 C9 C13 177.5(8) . . . . ?
N5 C8 C10 N2 -0.3(7) . . . . ?
N5 C8 C10 C48 -179.6(6) . . . . ?
N6 C26 C52 C46 -1.3(9) . . . . ?
C1 N1 C18 C30 -0.9(6) . . . . ?
C1 N1 C18 C37 -179.4(7) . . . . ?
C1 N3 C30 C18 0.4(6) . . . . ?
C1 N3 C30 C35 177.3(8) . . . . ?
C2 C6 C50 Rh1 -62.5(4) . . . . ?
C2 C6 C50 C17 -0.6(7) . . . . ?
C2 C6 C50 C27 178.0(6) . . . . ?
C2 C15 C17 Rh1 62.9(4) . . . . ?
C2 C15 C17 C23 -176.5(6) . . . . ?
C2 C15 C17 C50 3.1(7) . . . . ?
C4 N2 C10 C8 -0.3(6) . . . . ?
C4 N2 C10 C48 178.9(7) . . . . ?
C4 N5 C8 C9 -178.6(7) . . . . ?
C4 N5 C8 C10 0.7(6) . . . . ?
C5 C6 C50 Rh1 126.3(6) . . . . ?
C5 C6 C50 C17 -171.8(6) . . . . ?
C5 C6 C50 C27 6.8(10) . . . . ?
C6 C2 C15 Rh1 58.8(4) . . . . ?
C6 C2 C15 C17 -3.5(6) . . . . ?
C6 C2 C15 C25 -173.3(6) . . . . ?
C7 C33 C38 Rh2 -124.4(8) . . . . ?
C7 C33 C38 C42 173.0(7) . . . . ?
C7 C33 C38 C53 -2.6(12) . . . . ?
C8 N5 C4 N2 -1.0(6) . . . . ?
C8 N5 C4 C1 -176.1(5) . . . . ?
C8 C9 C13 C51 2.9(16) . . . . ?
C8 C10 C48 C51 0.9(11) . . . . ?
C9 C8 C10 N2 179.1(6) . . . . ?
C9 C8 C10 C48 -0.2(10) . . . . ?
C9 C13 C51 C48 -2.2(17) . . . . ?
C10 N2 C4 N5 0.8(6) . . . . ?
C10 N2 C4 C1 176.0(5) . . . . ?
C10 C8 C9 C13 -1.8(12) . . . . ?
C10 C48 C51 C13 0.2(15) . . . . ?
C12 C24 C56 C14 1.5(9) . . . . ?
C12 C24 C56 C43 -179.8(6) . . . . ?
C14 C20 C34 C3 177.8(6) . . . . ?
C14 C20 C34 C12 -3.1(9) . . . . ?
C15 C2 C6 Rh1 -59.1(4) . . . . ?
C15 C2 C6 C5 173.7(6) . . . . ?
C15 C2 C6 C50 2.6(7) . . . . ?
C15 C17 C50 Rh1 59.6(4) . . . . ?
C15 C17 C50 C6 -1.6(7) . . . . ?
C15 C17 C50 C27 179.9(6) . . . . ?
C16 N4 C31 C41 5.8(10) . . . . ?
C16 C32 C44 C36 -173.9(6) . . . . ?
C16 C32 C44 C41 4.4(10) . . . . ?
C18 N1 C1 N3 1.2(6) . . . . ?
C18 N1 C1 C4 173.2(5) . . . . ?
C18 C30 C35 C11 -2.1(11) . . . . ?
C18 C37 C45 C11 -0.4(13) . . . . ?
C19 C33 C38 Rh2 60.9(5) . . . . ?
C19 C33 C38 C42 -1.7(8) . . . . ?
C19 C33 C38 C53 -177.3(7) . . . . ?
C19 C39 C42 Rh2 -61.6(4) . . . . ?
C19 C39 C42 C38 -1.9(7) . . . . ?
C19 C39 C42 C55 177.3(6) . . . . ?
C20 C14 C56 C24 -3.0(8) . . . . ?
C20 C14 C56 C43 178.2(6) . . . . ?
C21 C12 C24 C22 2.4(8) . . . . ?
C21 C12 C24 C56 179.9(6) . . . . ?
C21 C12 C34 C3 -0.1(10) . . . . ?
C21 C12 C34 C20 -179.1(6) . . . . ?
C22 C24 C56 C14 178.8(5) . . . . ?
C22 C24 C56 C43 -2.4(9) . . . . ?
C23 C17 C50 Rh1 -120.8(6) . . . . ?
C23 C17 C50 C6 178.1(6) . . . . ?
C23 C17 C50 C27 -0.5(11) . . . . ?
C24 C12 C34 C3 -179.5(6) . . . . ?
C24 C12 C34 C20 1.4(8) . . . . ?
C25 C15 C17 Rh1 -127.7(7) . . . . ?
C25 C15 C17 C23 -7.2(10) . . . . ?
C25 C15 C17 C50 172.5(6) . . . . ?
C26 N6 C40 C28 -1.1(9) . . . . ?
C28 C46 C52 C26 1.4(9) . . . . ?
C30 N3 C1 N1 -1.1(7) . . . . ?
C30 N3 C1 C4 -173.0(5) . . . . ?
C30 C18 C37 C45 -0.5(11) . . . . ?
C31 N4 C16 C32 -4.6(10) . . . . ?
C31 C41 C44 C32 -3.3(11) . . . . ?
C31 C41 C44 C36 175.0(6) . . . . ?
C33 C19 C39 Rh2 -61.0(5) . . . . ?
C33 C19 C39 C42 0.7(7) . . . . ?
C33 C19 C39 C57 176.0(6) . . . . ?
C33 C38 C42 Rh2 61.2(4) . . . . ?
C33 C38 C42 C39 2.3(7) . . . . ?
C33 C38 C42 C55 -176.9(6) . . . . ?
C34 C12 C24 C22 -178.1(5) . . . . ?
C34 C12 C24 C56 -0.7(9) . . . . ?
C35 C11 C45 C37 0.0(15) . . . . ?
C37 C18 C30 N3 179.1(6) . . . . ?
C37 C18 C30 C35 1.7(10) . . . . ?
C39 C19 C33 Rh2 62.1(5) . . . . ?
C39 C19 C33 C7 -174.4(7) . . . . ?
C39 C19 C33 C38 0.6(8) . . . . ?
C40 N6 C26 C52 1.1(9) . . . . ?
C40 C28 C46 C52 -1.5(10) . . . . ?
C40 C28 C46 C54 178.2(6) . . . . ?
C45 C11 C35 C30 1.2(14) . . . . ?
C46 C28 C40 N6 1.3(10) . . . . ?
C47 C2 C6 Rh1 118.9(6) . . . . ?
C47 C2 C6 C5 -8.3(10) . . . . ?
C47 C2 C6 C50 -179.4(6) . . . . ?
C47 C2 C15 Rh1 -119.2(6) . . . . ?
C47 C2 C15 C17 178.5(6) . . . . ?
C47 C2 C15 C25 8.7(10) . . . . ?
C49 C19 C33 Rh2 -121.7(8) . . . . ?
C49 C19 C33 C7 1.8(12) . . . . ?
C49 C19 C33 C38 176.7(7) . . . . ?
C49 C19 C39 Rh2 122.8(8) . . . . ?
C49 C19 C39 C42 -175.4(7) . . . . ?
C49 C19 C39 C57 -0.2(12) . . . . ?
C53 C38 C42 Rh2 -123.2(7) . . . . ?
C53 C38 C42 C39 177.9(6) . . . . ?
C53 C38 C42 C55 -1.3(11) . . . . ?
C54 C46 C52 C26 -178.2(6) . . . . ?
C56 C14 C20 C34 4.0(9) . . . . ?
C56 C14 C20 C58 -177.9(5) . . . . ?
C57 C39 C42 Rh2 123.4(7) . . . . ?
C57 C39 C42 C38 -177.0(7) . . . . ?
C57 C39 C42 C55 2.2(11) . . . . ?
C58 C20 C34 C3 -0.3(9) . . . . ?
C58 C20 C34 C12 178.7(6) . . . . ?
C59 C14 C20 C34 -178.2(6) . . . . ?
C59 C14 C20 C58 -0.1(9) . . . . ?
C59 C14 C56 C24 179.2(6) . . . . ?
C59 C14 C56 C43 0.4(9) . . . . ?
O1 S1 C29 F1 -177.0(13) . . . . ?
O1 S1 C29 F2 -60.8(14) . . . . ?
O1 S1 C29 F3 62.9(16) . . . . ?
O2 S1 C29 F1 67.3(15) . . . . ?
O2 S1 C29 F2 -176.5(12) . . . . ?
O2 S1 C29 F3 -52.9(16) . . . . ?
O3 S1 C29 F1 -52.4(16) . . . . ?
O3 S1 C29 F2 63.9(14) . . . . ?
O3 S1 C29 F3 -172.5(13) . . . . ?

loop_
_smtbx_masks_void_nr
_smtbx_masks_void_average_x
_smtbx_masks_void_average_y
_smtbx_masks_void_average_z
_smtbx_masks_void_volume
_smtbx_masks_void_count_electrons
_smtbx_masks_void_content
1 0.500 -0.124 -0.076 2145.7 722.1 '10 CF3SO3'
